data_2100837
loop_
_publ_author_name
'Mizuguchi, J.'
'Grubenmann, A.'
'Wooden, G.'
'Rihs, G.'

_publ_section_title
;
 Structures of 3,6-diphenylpyrrolo[3,4-<i>c</i>]pyrrole-1,4-dione and
 2,5-dimethyl-3,6-diphenylpyrrolo[3,4-<i>c</i>]pyrrole-1,4-dione
;
_journal_issue 5
_journal_name_full 'Acta Crystallographica Section B'
_journal_page_first 696
_journal_page_last 700
_journal_paper_doi 10.1107/S0108768192003033
_journal_volume 48
_journal_year 1992
_chemical_formula_sum 'C20 H16 N2 O2'
_chemical_formula_weight 316.359
_symmetry_cell_setting orthorhombic
_symmetry_space_group_name_H-M 'P b c n'
_cell_angle_alpha 90
_cell_angle_beta 90
_cell_angle_gamma 90
_cell_formula_units_Z 4
_cell_length_a 11.6660(10)
_cell_length_b 12.0030(10)
_cell_length_c 10.7790(10)
_cell_volume 1509.4(2)
_diffrn_radiation_type Cu
_diffrn_radiation_wavelength 1.5418
_exptl_absorpt_coefficient_mu 0.54
_exptl_crystal_density_diffrn 1.392
_exptl_crystal_density_meas 1.388
_exptl_crystal_F_000 522
_cod_data_source_file bx0577.cif
_cod_data_source_block bx0577b
_cod_database_code 2100837

loop_
_atom_site_label
_atom_site_fract_x
_atom_site_fract_y
_atom_site_fract_z
_atom_site_U_iso_or_equiv
O1 .4290(3) .7692(3) -.0569(3) .0610(10)
N1 .5624(3) .8483(3) .0771(3) .0270(10)
C1 .4751(4) .8528(3) -.0148(4) .0240(10)
C2 .6005(4) .9549(3) .1096(4) .0270(10)
C3 .4612(3) .9711(3) -.0392(4) .0240(10)
C4 .6878(3) .9765(4) .2036(4) .0250(10)
C5 .7795(4) .9034(4) .2284(5) .0350(10)
C6 .8579(4) .9280(5) .3221(5) .0430(10)
C7 .8478(4) 1.0254(5) .3900(5) .0410(10)
C8 .7604(4) 1.1011(4) .3634(4) .0350(10)
C9 .6805(4) 1.0772(4) .2703(4) .0280(10)
C10 .6006(5) .7415(4) .1269(5) .0420(10)
H1 .794(5) .843(5) .161(6) .038(9)
H2 .928(5) .885(5) .326(5) .042(9)
H3 .895(4) 1.037(4) .451(5) .025(8)
H4 .752(4) 1.179(4) .424(4) .029(9)
H5 .613(5) 1.138(5) .261(5) .035(9)
H6 .562(4) .704(4) .134(4) .032(9)
H7 .694(4) .715(4) .073(5) .039(9)
H8 .593(3) .747(3) .223(3) .013(8)

loop_
_geom_angle_atom_site_label_1
_geom_angle_atom_site_label_2
_geom_angle_atom_site_label_3
_geom_angle
C1 N1 C2 111.5(3)
C1 N1 C10 120.5(4)
C2 N1 C10 127.9(4)
O1 C1 N1 122.7(3)
O1 C1 C3 133.2(4)
N1 C1 C3 104.1(4)
N1 C2 C3 106.7(3)
N1 C2 C4 123.9(4)
C3 C2 C4 129.4(3)
C1 C3 C2 142.3(4)
C1 C3 C3 107.4(4)
C2 C3 C3 110.4(4)
C2 C4 C5 123.4(4)
C2 C4 C9 117.7(4)
C5 C4 C9 118.9(3)
C4 C5 C6 120.2(5)
C4 C5 H1 115(3)
C6 C5 H1 123(3)
C5 C6 C7 120.4(5)
C5 C6 H2 118(3)
C7 C6 H2 120(3)
C6 C7 C8 120.2(5)
C6 C7 H3 119(3)
C8 C7 H3 121(3)
C7 C8 C9 120.0(4)
C7 C8 H4 119(3)
C9 C8 H4 121(3)
C4 C9 C8 120.1(4)
C4 C9 H5 125(3)
C8 C9 H5 115(3)
N1 C10 H6 116(4)
N1 C10 H7 108(2)
N1 C10 H8 106(2)
H6 C10 H7 119(5)
H6 C10 H8 82(4)
H7 C10 H8 123(3)

loop_
_geom_bond_atom_site_label_1
_geom_bond_atom_site_label_2
_geom_bond_distance
O1 C1 1.226(5)
N1 C1 1.422(6)
N1 C10 1.460(6)
N1 C2 1.399(5)
C1 C3 1.453(6)
C2 C3 1.371(6)
C2 C4 1.460(6)
C4 C5 1.409(6)
C4 C9 1.409(6)
C5 C6 1.394(7)
C5 H1 1.05(6)
C6 C7 1.385(8)
C6 H2 0.97(6)
C7 C8 1.396(7)
C7 H3 0.87(5)
C8 C9 1.399(6)
C8 H4 1.15(5)
C9 H5 1.08(6)
C10 H6 0.64(4)
C10 H7 1.27(5)
C10 H8 1.04(4)
